data_7005880
loop_
_publ_author_name
'Mitra, Ranjan'
'Peters, Matthew W.'
'Scott, Michael J.'

_publ_section_title
;
 Synthesis and reactivity of a C3-symmetric trinuclear zinc(II)
 hydroxide catalyst efficient at phosphate diester transesterification.
;
_journal_issue 35
_journal_name_full 'Dalton transactions (Cambridge, England : 2003)'
_journal_page_first 3924
_journal_page_last 3935
_journal_paper_doi 10.1039/b706386e
_journal_year 2007
_chemical_formula_sum 'C74 H105 N9 O4'
_chemical_formula_weight 1184.67
_chemical_name_common '5,free ligand'
_chemical_name_systematic
;
?
;
_space_group_IT_number 167
_symmetry_cell_setting hexagonal
_symmetry_space_group_name_Hall '-R 3 2"c'
_symmetry_space_group_name_H-M 'R -3 c :H'
_atom_sites_solution_hydrogens geom
_atom_sites_solution_primary direct
_atom_sites_solution_secondary difmap
_audit_creation_method SHELXL-97
_cell_angle_alpha 90.00
_cell_angle_beta 90.00
_cell_angle_gamma 120.00
_cell_formula_units_Z 12
_cell_length_a 16.7988(5)
_cell_length_b 16.7988(5)
_cell_length_c 102.377(4)
_cell_measurement_reflns_used 8192
_cell_measurement_temperature 193(2)
_cell_measurement_theta_max 28
_cell_measurement_theta_min 2
_cell_volume 25020.1(14)
_computing_cell_refinement 'Smart CCD'
_computing_data_collection 'Smart CCD'
_computing_data_reduction Saint
_computing_molecular_graphics 'SHELX XP'
_computing_publication_material 'Microsoft Word'
_computing_structure_refinement 'SHELXL-97 (Sheldrick, 1997)'
_computing_structure_solution 'SHELXS-97 (Sheldrick, 1990)'
_diffrn_ambient_temperature 193(2)
_diffrn_measured_fraction_theta_full 0.995
_diffrn_measured_fraction_theta_max 0.995
_diffrn_measurement_device_type 'Bruker Smart CCD'
_diffrn_radiation_monochromator graphite
_diffrn_radiation_source 'fine-focus sealed tube'
_diffrn_radiation_type MoK\a
_diffrn_radiation_wavelength 0.71073
_diffrn_reflns_av_R_equivalents 0.0887
_diffrn_reflns_av_sigmaI/netI 0.0688
_diffrn_reflns_limit_h_max 21
_diffrn_reflns_limit_h_min -18
_diffrn_reflns_limit_k_max 22
_diffrn_reflns_limit_k_min -21
_diffrn_reflns_limit_l_max 123
_diffrn_reflns_limit_l_min -134
_diffrn_reflns_number 55786
_diffrn_reflns_theta_full 28.03
_diffrn_reflns_theta_max 28.03
_diffrn_reflns_theta_min 1.46
_exptl_absorpt_coefficient_mu 0.059
_exptl_absorpt_correction_T_max 1.000000
_exptl_absorpt_correction_T_min 0.727010
_exptl_absorpt_correction_type 'Corrected by Sadabs'
_exptl_crystal_colour colorless
_exptl_crystal_density_diffrn 0.943
_exptl_crystal_density_method 'not measured'
_exptl_crystal_F_000 7728
_exptl_crystal_size_max 0.4
_exptl_crystal_size_mid 0.3
_exptl_crystal_size_min 0.2
_refine_diff_density_max 0.722
_refine_diff_density_min -0.218
_refine_diff_density_rms 0.050
_refine_ls_extinction_coef 0.00011(4)
_refine_ls_extinction_expression Fc^*^=kFc[1+0.001xFc^2^\l^3^/sin(2\q)]^-1/4^
_refine_ls_extinction_method SHELXL
_refine_ls_goodness_of_fit_ref 0.974
_refine_ls_hydrogen_treatment mixed
_refine_ls_matrix_type full
_refine_ls_number_parameters 248
_refine_ls_number_reflns 6727
_refine_ls_number_restraints 0
_refine_ls_restrained_S_all 0.974
_refine_ls_R_factor_all 0.1716
_refine_ls_R_factor_gt 0.0805
_refine_ls_shift/su_max 0.000
_refine_ls_shift/su_mean 0.000
_refine_ls_structure_factor_coef Fsqd
_refine_ls_weighting_details 'calc w=1/[\s^2^(Fo^2^)+(0.1376P)^2^+0.0000P] where P=(Fo^2^+2Fc^2^)/3'
_refine_ls_weighting_scheme calc
_refine_ls_wR_factor_gt 0.2202
_refine_ls_wR_factor_ref 0.2630
_reflns_number_gt 2885
_reflns_number_total 6727
_reflns_threshold_expression >2sigma(I)
_cod_data_source_file b706386e.txt
_cod_data_source_block freeamineligand
_cod_original_cell_volume 25020.1(15)
_cod_original_sg_symbol_H-M R-3c
_cod_database_code 7005880

loop_
_symmetry_equiv_pos_as_xyz
'x, y, z'
'-y, x-y, z'
'-x+y, -x, z'
'y, x, -z+1/2'
'x-y, -y, -z+1/2'
'-x, -x+y, -z+1/2'
'x+2/3, y+1/3, z+1/3'
'-y+2/3, x-y+1/3, z+1/3'
'-x+y+2/3, -x+1/3, z+1/3'
'y+2/3, x+1/3, -z+5/6'
'x-y+2/3, -y+1/3, -z+5/6'
'-x+2/3, -x+y+1/3, -z+5/6'
'x+1/3, y+2/3, z+2/3'
'-y+1/3, x-y+2/3, z+2/3'
'-x+y+1/3, -x+2/3, z+2/3'
'y+1/3, x+2/3, -z+7/6'
'x-y+1/3, -y+2/3, -z+7/6'
'-x+1/3, -x+y+2/3, -z+7/6'
'-x, -y, -z'
'y, -x+y, -z'
'x-y, x, -z'
'-y, -x, z-1/2'
'-x+y, y, z-1/2'
'x, x-y, z-1/2'
'-x+2/3, -y+1/3, -z+1/3'
'y+2/3, -x+y+1/3, -z+1/3'
'x-y+2/3, x+1/3, -z+1/3'
'-y+2/3, -x+1/3, z-1/6'
'-x+y+2/3, y+1/3, z-1/6'
'x+2/3, x-y+1/3, z-1/6'
'-x+1/3, -y+2/3, -z+2/3'
'y+1/3, -x+y+2/3, -z+2/3'
'x-y+1/3, x+2/3, -z+2/3'
'-y+1/3, -x+2/3, z+1/6'
'-x+y+1/3, y+2/3, z+1/6'
'x+1/3, x-y+2/3, z+1/6'

loop_
_atom_site_label
_atom_site_type_symbol
_atom_site_fract_x
_atom_site_fract_y
_atom_site_fract_z
_atom_site_U_iso_or_equiv
_atom_site_adp_type
_atom_site_occupancy
_atom_site_symmetry_multiplicity
_atom_site_calc_flag
_atom_site_refinement_flags
_atom_site_disorder_assembly
_atom_site_disorder_group
O1 O 0.46915(12) 0.67235(12) 0.075354(14) 0.0525(5) Uani 1 1 d . . .
N1 N 0.56286(14) 0.77943(15) 0.100306(18) 0.0511(6) Uani 1 1 d . . .
N2 N 0.55394(16) 0.72415(16) 0.12722(2) 0.0579(6) Uani 1 1 d . . .
N3 N 0.5517(2) 0.5631(2) 0.15096(3) 0.0836(8) Uani 1 1 d . . .
C1 C 0.3333 0.6667 0.05859(3) 0.0405(9) Uani 1 3 d S . .
H1A H 0.3333 0.6667 0.0684 0.049 Uiso 1 3 calc SR . .
C2 C 0.39614(16) 0.63007(16) 0.05432(2) 0.0420(6) Uani 1 1 d . . .
C3 C 0.39090(18) 0.59169(18) 0.04216(2) 0.0493(6) Uani 1 1 d . . .
H3A H 0.3449 0.5865 0.0363 0.059 Uiso 1 1 calc R . .
C4 C 0.4489(2) 0.56069(19) 0.03817(2) 0.0547(7) Uani 1 1 d . . .
C5 C 0.5125(2) 0.5646(2) 0.04731(3) 0.0606(8) Uani 1 1 d . . .
H5A H 0.5520 0.5417 0.0449 0.073 Uiso 1 1 calc R . .
C6 C 0.51996(19) 0.6008(2) 0.05973(3) 0.0589(7) Uani 1 1 d . . .
C7 C 0.46302(17) 0.63579(18) 0.06302(2) 0.0484(6) Uani 1 1 d . . .
C8 C 0.4449(2) 0.5275(2) 0.02411(3) 0.0693(9) Uani 1 1 d . . .
C9 C 0.4762(3) 0.6139(3) 0.01491(3) 0.1187(16) Uani 1 1 d . . .
H9A H 0.4745 0.5954 0.0058 0.178 Uiso 1 1 calc R . .
H9B H 0.5390 0.6613 0.0172 0.178 Uiso 1 1 calc R . .
H9C H 0.4346 0.6384 0.0161 0.178 Uiso 1 1 calc R . .
C10 C 0.3503(3) 0.4616(3) 0.01994(4) 0.1241(18) Uani 1 1 d . . .
H10A H 0.3261 0.4058 0.0253 0.186 Uiso 1 1 calc R . .
H10B H 0.3505 0.4460 0.0107 0.186 Uiso 1 1 calc R . .
H10C H 0.3114 0.4894 0.0211 0.186 Uiso 1 1 calc R . .
C11 C 0.5160(4) 0.5010(4) 0.02135(4) 0.145(2) Uani 1 1 d . . .
H11A H 0.5033 0.4472 0.0266 0.217 Uiso 1 1 calc R . .
H11B H 0.5769 0.5523 0.0236 0.217 Uiso 1 1 calc R . .
H11C H 0.5143 0.4861 0.0121 0.217 Uiso 1 1 calc R . .
C12 C 0.5875(2) 0.6019(3) 0.06975(3) 0.0822(10) Uani 1 1 d . . .
H12A H 0.6220 0.5749 0.0659 0.123 Uiso 1 1 calc R . .
H12B H 0.5536 0.5660 0.0774 0.123 Uiso 1 1 calc R . .
H12C H 0.6302 0.6654 0.0724 0.123 Uiso 1 1 calc R . .
C13 C 0.53645(19) 0.7686(2) 0.07615(2) 0.0562(7) Uani 1 1 d . . .
H13A H 0.5264 0.8020 0.0690 0.067 Uiso 1 1 calc R . .
H13B H 0.5988 0.7769 0.0751 0.067 Uiso 1 1 calc R . .
C14 C 0.5298(2) 0.8075(2) 0.08902(2) 0.0573(7) Uani 1 1 d . . .
H14A H 0.5651 0.8754 0.0884 0.069 Uiso 1 1 calc R . .
H14B H 0.4646 0.7893 0.0905 0.069 Uiso 1 1 calc R . .
C15 C 0.49707(18) 0.68711(19) 0.10478(2) 0.0550(7) Uani 1 1 d . . .
H15A H 0.4839 0.6429 0.0976 0.066 Uiso 1 1 calc R . .
H15B H 0.4388 0.6847 0.1072 0.066 Uiso 1 1 calc R . .
C16 C 0.5327(2) 0.6596(2) 0.11634(2) 0.0578(7) Uani 1 1 d . . .
H16A H 0.4860 0.5970 0.1192 0.069 Uiso 1 1 calc R . .
H16B H 0.5889 0.6582 0.1138 0.069 Uiso 1 1 calc R . .
C17 C 0.5843(2) 0.8437(2) 0.11110(3) 0.0648(8) Uani 1 1 d . . .
H17A H 0.5281 0.8450 0.1137 0.078 Uiso 1 1 calc R . .
H17B H 0.6307 0.9063 0.1082 0.078 Uiso 1 1 calc R . .
C18 C 0.6209(2) 0.8162(2) 0.12276(2) 0.0663(8) Uani 1 1 d . . .
H18A H 0.6787 0.8177 0.1203 0.080 Uiso 1 1 calc R . .
H18B H 0.6348 0.8607 0.1299 0.080 Uiso 1 1 calc R . .
C19 C 0.5902(2) 0.6982(2) 0.13827(3) 0.0691(9) Uani 1 1 d . . .
H19A H 0.6159 0.7492 0.1447 0.083 Uiso 1 1 calc R . .
H19B H 0.6412 0.6893 0.1352 0.083 Uiso 1 1 calc R . .
C20 C 0.5193(2) 0.6113(2) 0.14506(3) 0.0635(8) Uani 1 1 d . . .
C21 C 0.4283(2) 0.5867(3) 0.14558(3) 0.0780(9) Uani 1 1 d . . .
H21A H 0.4067 0.6227 0.1414 0.094 Uiso 1 1 calc R . .
C22 C 0.3688(3) 0.5084(3) 0.15238(4) 0.0922(12) Uani 1 1 d . . .
H22A H 0.3054 0.4897 0.1528 0.111 Uiso 1 1 calc R . .
C23 C 0.4002(3) 0.4585(3) 0.15841(4) 0.0926(12) Uani 1 1 d . . .
H23A H 0.3601 0.4047 0.1632 0.111 Uiso 1 1 calc R . .
C24 C 0.4912(4) 0.4878(3) 0.15738(4) 0.1022(13) Uani 1 1 d . . .
H24A H 0.5135 0.4522 0.1615 0.123 Uiso 1 1 calc R . .

loop_
_atom_site_aniso_label
_atom_site_aniso_U_11
_atom_site_aniso_U_22
_atom_site_aniso_U_33
_atom_site_aniso_U_23
_atom_site_aniso_U_13
_atom_site_aniso_U_12
O1 0.0507(10) 0.0672(12) 0.0296(9) 0.0001(8) -0.0011(7) 0.0220(9)
N1 0.0544(13) 0.0583(14) 0.0368(11) -0.0105(10) -0.0068(9) 0.0254(12)
N2 0.0605(14) 0.0654(15) 0.0394(12) -0.0097(11) -0.0058(10) 0.0252(13)
N3 0.085(2) 0.085(2) 0.0762(19) 0.0139(16) -0.0021(16) 0.0397(18)
C1 0.0482(15) 0.0482(15) 0.0250(18) 0.000 0.000 0.0241(8)
C2 0.0469(14) 0.0461(14) 0.0308(11) 0.0043(10) 0.0044(10) 0.0218(12)
C3 0.0594(16) 0.0592(17) 0.0331(12) -0.0016(11) -0.0025(11) 0.0326(14)
C4 0.0652(18) 0.0599(17) 0.0424(14) -0.0007(12) 0.0085(13) 0.0339(15)
C5 0.0690(19) 0.073(2) 0.0529(16) 0.0046(14) 0.0083(14) 0.0457(16)
C6 0.0600(18) 0.078(2) 0.0448(15) 0.0088(14) 0.0037(13) 0.0388(16)
C7 0.0493(15) 0.0596(16) 0.0301(12) 0.0041(11) 0.0012(11) 0.0227(13)
C8 0.076(2) 0.090(2) 0.0521(17) -0.0183(16) 0.0055(15) 0.0490(19)
C9 0.164(4) 0.107(3) 0.0462(19) -0.0069(19) 0.012(2) 0.039(3)
C10 0.091(3) 0.133(4) 0.089(3) -0.065(3) 0.016(2) 0.012(3)
C11 0.162(5) 0.233(6) 0.073(2) -0.037(3) 0.010(3) 0.124(5)
C12 0.081(2) 0.129(3) 0.0608(19) 0.0074(19) -0.0017(17) 0.071(2)
C13 0.0526(16) 0.0682(19) 0.0390(14) 0.0003(13) -0.0027(11) 0.0236(15)
C14 0.0575(17) 0.0653(18) 0.0517(16) -0.0016(13) -0.0007(13) 0.0326(15)
C15 0.0523(16) 0.0624(18) 0.0392(14) -0.0071(12) -0.0037(12) 0.0204(14)
C16 0.0598(17) 0.0625(18) 0.0432(14) -0.0083(13) -0.0022(12) 0.0248(15)
C17 0.078(2) 0.0626(18) 0.0501(16) -0.0111(13) -0.0044(14) 0.0321(16)
C18 0.075(2) 0.0621(19) 0.0433(15) -0.0148(13) -0.0103(14) 0.0202(16)
C19 0.0608(18) 0.088(2) 0.0460(16) -0.0039(15) -0.0118(14) 0.0279(18)
C20 0.0621(19) 0.075(2) 0.0394(14) -0.0088(14) -0.0025(13) 0.0237(17)
C21 0.062(2) 0.098(3) 0.0604(18) -0.0018(18) 0.0029(16) 0.030(2)
C22 0.069(2) 0.110(3) 0.068(2) -0.002(2) 0.0138(19) 0.022(2)
C23 0.099(3) 0.085(3) 0.057(2) -0.0062(19) 0.009(2) 0.018(2)
C24 0.128(4) 0.090(3) 0.078(2) 0.011(2) -0.001(3) 0.047(3)

loop_
_atom_type_symbol
_atom_type_description
_atom_type_scat_dispersion_real
_atom_type_scat_dispersion_imag
_atom_type_scat_source
C C 0.0033 0.0016 'International Tables Vol C Tables 4.2.6.8 and 6.1.1.4'
H H 0.0000 0.0000 'International Tables Vol C Tables 4.2.6.8 and 6.1.1.4'
N N 0.0061 0.0033 'International Tables Vol C Tables 4.2.6.8 and 6.1.1.4'
O O 0.0106 0.0060 'International Tables Vol C Tables 4.2.6.8 and 6.1.1.4'

loop_
_geom_angle_atom_site_label_1
_geom_angle_atom_site_label_2
_geom_angle_atom_site_label_3
_geom_angle
_geom_angle_site_symmetry_1
_geom_angle_site_symmetry_3
_geom_angle_publ_flag
C7 O1 C13 113.08(18) . . ?
C15 N1 C17 108.9(2) . . ?
C15 N1 C14 112.6(2) . . ?
C17 N1 C14 110.7(2) . . ?
C19 N2 C18 110.2(2) . . ?
C19 N2 C16 110.7(2) . . ?
C18 N2 C16 108.6(2) . . ?
C20 N3 C24 117.0(3) . . ?
C2 C1 C2 112.15(14) 2_665 3_565 ?
C2 C1 C2 112.15(14) 2_665 . ?
C2 C1 C2 112.15(14) 3_565 . ?
C3 C2 C7 117.8(2) . . ?
C3 C2 C1 123.3(2) . . ?
C7 C2 C1 118.9(2) . . ?
C4 C3 C2 123.4(2) . . ?
C3 C4 C5 117.0(2) . . ?
C3 C4 C8 120.3(2) . . ?
C5 C4 C8 122.7(2) . . ?
C6 C5 C4 122.2(3) . . ?
C5 C6 C7 118.4(2) . . ?
C5 C6 C12 121.7(3) . . ?
C7 C6 C12 119.8(2) . . ?
O1 C7 C6 119.6(2) . . ?
O1 C7 C2 119.3(2) . . ?
C6 C7 C2 121.0(2) . . ?
C10 C8 C11 116.3(3) . . ?
C10 C8 C4 112.4(3) . . ?
C11 C8 C4 112.9(3) . . ?
C10 C8 C9 104.8(3) . . ?
C11 C8 C9 102.2(3) . . ?
C4 C8 C9 107.0(2) . . ?
O1 C13 C14 110.6(2) . . ?
N1 C14 C13 115.5(2) . . ?
N1 C15 C16 111.7(2) . . ?
N2 C16 C15 111.0(2) . . ?
N1 C17 C18 111.0(2) . . ?
N2 C18 C17 110.7(2) . . ?
N2 C19 C20 113.6(2) . . ?
N3 C20 C21 122.3(3) . . ?
N3 C20 C19 115.7(3) . . ?
C21 C20 C19 122.0(3) . . ?
C20 C21 C22 118.3(4) . . ?
C23 C22 C21 120.3(4) . . ?
C22 C23 C24 117.4(4) . . ?
N3 C24 C23 124.7(4) . . ?

loop_
_geom_bond_atom_site_label_1
_geom_bond_atom_site_label_2
_geom_bond_distance
_geom_bond_site_symmetry_2
_geom_bond_publ_flag
O1 C7 1.386(3) . ?
O1 C13 1.439(3) . ?
N1 C15 1.457(3) . ?
N1 C17 1.459(3) . ?
N1 C14 1.459(3) . ?
N2 C19 1.452(3) . ?
N2 C18 1.458(4) . ?
N2 C16 1.469(3) . ?
N3 C20 1.324(4) . ?
N3 C24 1.334(5) . ?
C1 C2 1.527(3) 2_665 ?
C1 C2 1.527(3) 3_565 ?
C1 C2 1.527(3) . ?
C2 C3 1.384(3) . ?
C2 C7 1.398(3) . ?
C3 C4 1.377(4) . ?
C4 C5 1.397(4) . ?
C4 C8 1.533(4) . ?
C5 C6 1.388(4) . ?
C6 C7 1.392(4) . ?
C6 C12 1.522(4) . ?
C8 C10 1.474(5) . ?
C8 C11 1.496(5) . ?
C8 C9 1.583(5) . ?
C13 C14 1.500(4) . ?
C15 C16 1.499(4) . ?
C17 C18 1.516(4) . ?
C19 C20 1.514(4) . ?
C20 C21 1.372(4) . ?
C21 C22 1.377(5) . ?
C22 C23 1.343(6) . ?
C23 C24 1.355(6) . ?
